data_4060000
loop_
_publ_author_name
'Weihe Zhang'
'Shengjun Luo'
'Fang Fang'
'Qingshou Chen'
'Hanwei Hu'
'Xueshun Jia'
'Hongbin Zhai'

_publ_section_title
;
Total Synthesis of Absinthin
;
_journal_name_full 'Journal of the American Chemical Society'
_journal_page_first 18
_journal_page_last 19
_journal_paper_doi 10.1021/ja0439219
_journal_volume 127
_journal_year 2005
_chemical_formula_sum 'C42 H52 O6'
_chemical_formula_weight 652.84
_space_group_IT_number 19
_space_group_name_Hall 'P 2ac 2ab'
_space_group_name_H-M_alt 'P 21 21 21'
_symmetry_cell_setting orthorhombic
_symmetry_space_group_name_Hall 'P 2ac 2ab'
_symmetry_space_group_name_H-M 'P 21 21 21'
_atom_sites_solution_hydrogens geom
_atom_sites_solution_primary direct
_atom_sites_solution_secondary difmap
_cell_angle_alpha 90.00
_cell_angle_beta 90.00
_cell_angle_gamma 90.00
_cell_formula_units_Z 4
_cell_length_a 8.574(2)
_cell_length_b 15.235(4)
_cell_length_c 28.536(7)
_cell_measurement_reflns_used 3320
_cell_measurement_temperature 293(2)
_cell_measurement_theta_max 39.124
_cell_measurement_theta_min 4.961
_cell_volume 3727.6(15)
_diffrn_ambient_temperature 293(2)
_diffrn_measurement_device_type 'CCD area detector'
_diffrn_measurement_method 'phi and omega scans'
_diffrn_radiation_monochromator graphite
_diffrn_radiation_source 'fine-focus sealed tube'
_diffrn_radiation_type MoK\a
_diffrn_radiation_wavelength 0.71073
_diffrn_reflns_av_R_equivalents 0.1084
_diffrn_reflns_av_sigmaI/netI 0.1032
_diffrn_reflns_limit_h_max 10
_diffrn_reflns_limit_h_min -10
_diffrn_reflns_limit_k_max 19
_diffrn_reflns_limit_k_min -19
_diffrn_reflns_limit_l_max 23
_diffrn_reflns_limit_l_min -36
_diffrn_reflns_number 22118
_diffrn_reflns_theta_max 27.00
_diffrn_reflns_theta_min 1.52
_exptl_absorpt_coefficient_mu 0.076
_exptl_absorpt_correction_T_max 1.00000
_exptl_absorpt_correction_T_min 0.77100
_exptl_absorpt_correction_type empirical
_exptl_crystal_colour colorless
_exptl_crystal_density_diffrn 1.163
_exptl_crystal_density_meas ?
_exptl_crystal_density_method 'not measured'
_exptl_crystal_F_000 1408
_exptl_crystal_size_max 0.516
_exptl_crystal_size_mid 0.192
_exptl_crystal_size_min 0.086
_refine_ls_abs_structure_details 'Flack H D (1983), Acta Cryst. A39, 876-881'
_refine_ls_abs_structure_Flack 0.8(14)
_refine_ls_extinction_coef 0.0022(6)
_refine_ls_extinction_expression Fc^*^=kFc[1+0.001xFc^2^\l^3^/sin(2\q)]^-1/4^
_refine_ls_extinction_method SHELXL
_refine_ls_goodness_of_fit_ref 0.929
_refine_ls_hydrogen_treatment mixed
_refine_ls_matrix_type full
_refine_ls_number_parameters 442
_refine_ls_number_reflns 8094
_refine_ls_number_restraints 6
_refine_ls_restrained_S_all 0.960
_refine_ls_R_factor_all 0.1101
_refine_ls_R_factor_gt 0.0631
_refine_ls_shift/su_max 0.081
_refine_ls_shift/su_mean 0.028
_refine_ls_structure_factor_coef Fsqd
_refine_ls_weighting_details 'calc w=1/[\s^2^(Fo^2^)+(0.0482P)^2^+0.0000P] where P=(Fo^2^+2Fc^2^)/3'
_refine_ls_weighting_scheme calc
_refine_ls_wR_factor_gt 0.1267
_refine_ls_wR_factor_ref 0.1459
_reflns_number_gt 4651
_reflns_number_total 8094
_reflns_threshold_expression >2sigma(I)
_cod_depositor_comments
;
The following automatic conversions were performed:
'_symmetry_cell_setting' value 'Orthorhombic' changed to 'orthorhombic'
according to '/home/saulius/struct/CIF-dictionaries/cif_core.dic'
dictionary named 'cif_core.dic' version 2.4.1 from 2010-06-29.

Automatic conversion script
Id: cif_fix_enum 1527 2010-12-29 10:47:43Z saulius 
;
_cod_database_code 4060000

loop_
_symmetry_equiv_pos_as_xyz
'x, y, z'
'-x+1/2, -y, z+1/2'
'-x, y+1/2, -z+1/2'
'x+1/2, -y+1/2, -z'

loop_
_atom_site_label
_atom_site_type_symbol
_atom_site_fract_x
_atom_site_fract_y
_atom_site_fract_z
_atom_site_U_iso_or_equiv
_atom_site_adp_type
_atom_site_occupancy
_atom_site_symmetry_multiplicity
_atom_site_calc_flag
_atom_site_refinement_flags
_atom_site_disorder_assembly
_atom_site_disorder_group
O1 O 0.4659(4) 0.2290(2) -0.02842(12) 0.1236(13) Uani 1 1 d . . .
O2 O 0.5423(3) 0.14530(15) 0.03059(8) 0.0692(6) Uani 1 1 d . . .
O3 O 0.8468(2) 0.12866(12) 0.15366(9) 0.0584(6) Uani 1 1 d . . .
H3 H 0.8633 0.0763 0.1581 0.088 Uiso 1 1 calc R . .
O4 O 0.3909(3) -0.31124(17) -0.00115(9) 0.0841(8) Uani 1 1 d . . .
O5 O 0.3281(3) -0.18699(13) 0.03477(7) 0.0608(6) Uani 1 1 d . . .
O6 O 0.0008(3) -0.04142(15) 0.15350(9) 0.0712(7) Uani 1 1 d . . .
H6 H -0.0091 -0.0556 0.1259 0.107 Uiso 1 1 calc R . .
C1 C 0.5591(3) 0.11234(17) 0.16266(10) 0.0453(7) Uani 1 1 d . . .
H1 H 0.4739 0.1533 0.1694 0.054 Uiso 1 1 calc R . .
C2 C 0.5074(3) 0.02120(18) 0.17950(10) 0.0457(7) Uani 1 1 d . . .
H2 H 0.5105 0.0120 0.2135 0.055 Uiso 1 1 calc R . .
C3 C 0.6135(3) -0.03669(17) 0.15123(11) 0.0448(7) Uani 1 1 d . . .
H3A H 0.6571 -0.0893 0.1613 0.054 Uiso 1 1 calc R . .
C4 C 0.6341(3) -0.00058(17) 0.11006(10) 0.0419(7) Uani 1 1 d . . .
C5 C 0.5469(3) 0.08702(16) 0.10998(10) 0.0404(7) Uani 1 1 d . . .
C6 C 0.6086(4) 0.15587(18) 0.07694(10) 0.0491(7) Uani 1 1 d . . .
H6A H 0.7221 0.1496 0.0748 0.059 Uiso 1 1 calc R . .
C7 C 0.5700(4) 0.25156(17) 0.09082(12) 0.0572(9) Uani 1 1 d . . .
H7 H 0.4675 0.2541 0.1059 0.069 Uiso 1 1 calc R . .
C8 C 0.6932(4) 0.28978(19) 0.12314(14) 0.0698(10) Uani 1 1 d . . .
H8A H 0.7942 0.2806 0.1086 0.084 Uiso 1 1 calc R . .
H8B H 0.6766 0.3527 0.1248 0.084 Uiso 1 1 calc R . .
C9 C 0.7017(4) 0.25504(19) 0.17284(14) 0.0680(10) Uani 1 1 d . . .
H9A H 0.6105 0.2760 0.1895 0.082 Uiso 1 1 calc R . .
H9B H 0.7922 0.2810 0.1878 0.082 Uiso 1 1 calc R . .
C10 C 0.7111(4) 0.15524(18) 0.17970(11) 0.0532(8) Uani 1 1 d . . .
C11 C 0.5639(4) 0.2965(2) 0.04350(15) 0.0804(12) Uani 1 1 d . . .
H11 H 0.6695 0.3158 0.0354 0.096 Uiso 1 1 calc R . .
C12 C 0.5182(5) 0.2248(3) 0.01054(17) 0.0838(12) Uani 1 1 d . . .
C13 C 0.4540(5) 0.3754(3) 0.0390(2) 0.1194(18) Uani 1 1 d . . .
H13A H 0.4638 0.4003 0.0082 0.149 Uiso 1 1 calc R . .
H13B H 0.4811 0.4188 0.0620 0.149 Uiso 1 1 calc R . .
H13C H 0.3484 0.3566 0.0439 0.149 Uiso 1 1 calc R . .
C14 C 0.7375(5) 0.1349(3) 0.23119(12) 0.0829(12) Uani 1 1 d . . .
H14A H 0.7664 0.0744 0.2346 0.124 Uiso 1 1 calc R . .
H14B H 0.6433 0.1460 0.2484 0.124 Uiso 1 1 calc R . .
H14C H 0.8195 0.1716 0.2431 0.124 Uiso 1 1 calc R . .
C15 C 0.7153(4) -0.0371(2) 0.06834(12) 0.0657(9) Uani 1 1 d . . .
H15A H 0.7539 -0.0947 0.0755 0.098 Uiso 1 1 calc R . .
H15B H 0.8009 0.0004 0.0600 0.098 Uiso 1 1 calc R . .
H15C H 0.6436 -0.0405 0.0426 0.098 Uiso 1 1 calc R . .
C31 C 0.7577(6) 0.5586(3) 0.10769(19) 0.1061(16) Uani 1 1 d . . .
H31 H 0.8078 0.5162 0.0897 0.127 Uiso 1 1 calc R . .
C32 C 0.7028(6) 0.6332(4) 0.08705(17) 0.1018(15) Uani 1 1 d . . .
H32 H 0.7155 0.6417 0.0550 0.122 Uiso 1 1 calc R . .
C33 C 0.6290(5) 0.6957(3) 0.1136(2) 0.0975(14) Uani 1 1 d . . .
H33 H 0.5934 0.7470 0.0996 0.117 Uiso 1 1 calc R . .
C34 C 0.6079(6) 0.6832(4) 0.1595(2) 0.1065(15) Uani 1 1 d . . .
H34 H 0.5550 0.7246 0.1774 0.128 Uiso 1 1 calc R . .
C35 C 0.6648(8) 0.6096(4) 0.17956(18) 0.1230(19) Uani 1 1 d . . .
H35 H 0.6527 0.6018 0.2117 0.148 Uiso 1 1 calc R . .
C36 C 0.7392(8) 0.5462(3) 0.1543(2) 0.130(2) Uani 1 1 d . . .
H36 H 0.7764 0.4957 0.1688 0.155 Uiso 1 1 calc R . .
C37 C 0.2647(11) 0.4117(4) 0.1680(4) 0.157(3) Uani 1 1 d D . .
H37 H 0.2926 0.4664 0.1563 0.159 Uiso 1 1 calc R . .
C38 C 0.3176(8) 0.3862(7) 0.2091(4) 0.149(3) Uani 1 1 d D . .
H38 H 0.3839 0.4222 0.2263 0.159 Uiso 1 1 calc R . .
C39 C 0.2735(15) 0.3054(10) 0.2264(2) 0.150(6) Uani 1 1 d D . .
H39 H 0.3053 0.2852 0.2556 0.158 Uiso 1 1 calc R . .
C40 C 0.1831(13) 0.2589(5) 0.1985(5) 0.159(6) Uani 1 1 d D . .
H40 H 0.1536 0.2032 0.2085 0.163 Uiso 1 1 calc R . .
C41 C 0.1335(8) 0.2852(7) 0.1589(5) 0.155(5) Uani 1 1 d D . .
H41 H 0.0683 0.2497 0.1409 0.160 Uiso 1 1 calc R . .
C42 C 0.1745(10) 0.3612(9) 0.1439(2) 0.159(3) Uani 1 1 d D . .
H42 H 0.1383 0.3803 0.1150 0.161 Uiso 1 1 calc R . .
C1' C 0.2772(3) -0.07573(16) 0.14876(10) 0.0400(7) Uani 1 1 d . . .
H1' H 0.3541 -0.1188 0.1596 0.048 Uiso 1 1 calc R . .
C2' C 0.3445(3) 0.01794(16) 0.15717(10) 0.0426(7) Uani 1 1 d . . .
H2' H 0.2711 0.0526 0.1759 0.051 Uiso 1 1 calc R . .
C3' C 0.3681(3) 0.06132(17) 0.10877(10) 0.0440(7) Uani 1 1 d . . .
H3' H 0.3042 0.1145 0.1065 0.053 Uiso 1 1 calc R . .
C4' C 0.3103(3) -0.00572(17) 0.07491(10) 0.0477(7) Uani 1 1 d . . .
C5' C 0.2687(3) -0.08049(17) 0.09615(10) 0.0419(7) Uani 1 1 d . . .
C6' C 0.2145(3) -0.15965(17) 0.07014(10) 0.0464(7) Uani 1 1 d . . .
H6' H 0.1174 -0.1444 0.0540 0.056 Uiso 1 1 calc R . .
C7' C 0.1858(4) -0.24283(16) 0.09810(10) 0.0458(7) Uani 1 1 d . . .
H7' H 0.2764 -0.2530 0.1183 0.055 Uiso 1 1 calc R . .
C8' C 0.0428(4) -0.2374(2) 0.12873(12) 0.0617(9) Uani 1 1 d . . .
H8'1 H 0.0063 -0.2964 0.1354 0.074 Uiso 1 1 calc R . .
H8'2 H -0.0390 -0.2070 0.1118 0.074 Uiso 1 1 calc R . .
C9' C 0.0721(4) -0.1901(2) 0.17468(12) 0.0637(9) Uani 1 1 d . . .
H9'1 H 0.1520 -0.2226 0.1913 0.076 Uiso 1 1 calc R . .
H9'2 H -0.0226 -0.1945 0.1931 0.076 Uiso 1 1 calc R . .
C10' C 0.1215(4) -0.09306(19) 0.17460(11) 0.0517(8) Uani 1 1 d . . .
C11' C 0.1890(4) -0.31030(18) 0.05891(11) 0.0536(8) Uani 1 1 d . . .
H11' H 0.0885 -0.3082 0.0426 0.064 Uiso 1 1 calc R . .
C12' C 0.3107(4) -0.2749(2) 0.02684(12) 0.0600(9) Uani 1 1 d . . .
C13' C 0.2196(5) -0.4049(2) 0.07361(14) 0.0827(12) Uani 1 1 d . . .
H13D H 0.2340 -0.4406 0.0462 0.124 Uiso 1 1 calc R . .
H13E H 0.1322 -0.4265 0.0912 0.124 Uiso 1 1 calc R . .
H13F H 0.3118 -0.4073 0.0926 0.124 Uiso 1 1 calc R . .
C14' C 0.1299(5) -0.0651(2) 0.22538(12) 0.0780(11) Uani 1 1 d . . .
H14D H 0.1331 -0.0022 0.2272 0.117 Uiso 1 1 calc R . .
H14E H 0.2222 -0.0891 0.2395 0.117 Uiso 1 1 calc R . .
H14F H 0.0396 -0.0863 0.2418 0.117 Uiso 1 1 calc R . .
C15' C 0.2918(5) 0.0109(2) 0.02330(11) 0.0769(11) Uani 1 1 d . . .
H15D H 0.3917 0.0070 0.0083 0.115 Uiso 1 1 calc R . .
H15E H 0.2491 0.0685 0.0185 0.115 Uiso 1 1 calc R . .
H15F H 0.2227 -0.0321 0.0101 0.115 Uiso 1 1 calc R . .

loop_
_atom_site_aniso_label
_atom_site_aniso_U_11
_atom_site_aniso_U_22
_atom_site_aniso_U_33
_atom_site_aniso_U_23
_atom_site_aniso_U_13
_atom_site_aniso_U_12
O1 0.138(3) 0.140(3) 0.093(2) 0.063(2) -0.037(2) -0.028(2)
O2 0.0856(17) 0.0618(14) 0.0602(14) 0.0168(13) -0.0057(14) -0.0131(13)
O3 0.0527(13) 0.0415(11) 0.0810(16) -0.0103(12) 0.0011(12) -0.0052(10)
O4 0.103(2) 0.0726(16) 0.0767(17) -0.0275(15) 0.0241(16) -0.0159(15)
O5 0.0817(15) 0.0451(12) 0.0555(13) -0.0067(10) 0.0061(13) -0.0184(11)
O6 0.0472(12) 0.0624(15) 0.104(2) -0.0089(15) -0.0027(14) 0.0126(11)
C1 0.0524(18) 0.0369(15) 0.0464(17) -0.0081(14) 0.0013(15) -0.0039(13)
C2 0.0533(18) 0.0435(16) 0.0402(16) 0.0017(14) -0.0060(15) -0.0052(14)
C3 0.0445(17) 0.0322(14) 0.058(2) 0.0012(14) -0.0122(16) -0.0006(12)
C4 0.0456(16) 0.0328(14) 0.0474(17) -0.0030(14) -0.0064(15) -0.0002(13)
C5 0.0487(17) 0.0300(13) 0.0423(16) -0.0026(13) -0.0061(14) -0.0037(12)
C6 0.0528(18) 0.0435(16) 0.0510(18) 0.0031(15) -0.0015(16) -0.0018(14)
C7 0.0521(19) 0.0316(15) 0.088(2) 0.0095(17) 0.0066(18) -0.0020(14)
C8 0.070(2) 0.0351(16) 0.104(3) -0.0008(19) 0.006(2) -0.0016(17)
C9 0.062(2) 0.0423(17) 0.100(3) -0.0302(19) 0.006(2) -0.0059(17)
C10 0.0549(19) 0.0432(16) 0.062(2) -0.0146(15) 0.0003(18) -0.0067(16)
C11 0.068(2) 0.056(2) 0.118(3) 0.036(2) -0.007(2) -0.0086(19)
C12 0.078(3) 0.088(3) 0.086(3) 0.044(3) -0.006(2) -0.013(2)
C13 0.096(3) 0.089(3) 0.174(5) 0.064(3) -0.008(3) 0.019(3)
C14 0.095(3) 0.093(3) 0.061(2) -0.020(2) -0.008(2) -0.028(2)
C15 0.071(2) 0.0546(19) 0.071(2) -0.0091(17) 0.005(2) 0.0118(18)
C31 0.147(5) 0.081(3) 0.090(3) -0.023(3) 0.006(3) -0.024(3)
C32 0.112(4) 0.120(4) 0.074(3) 0.005(3) -0.012(3) -0.043(3)
C33 0.090(3) 0.094(3) 0.109(4) 0.011(3) -0.024(3) -0.021(3)
C34 0.104(3) 0.119(4) 0.097(4) -0.008(4) 0.010(3) 0.001(3)
C35 0.190(6) 0.102(4) 0.077(3) 0.002(3) 0.009(4) -0.015(4)
C36 0.207(7) 0.082(3) 0.100(4) -0.002(3) -0.011(5) -0.028(4)
C37 0.160(7) 0.096(4) 0.216(9) 0.040(6) 0.001(6) -0.025(4)
C38 0.123(5) 0.161(6) 0.162(7) -0.105(6) -0.049(5) 0.016(5)
C39 0.213(12) 0.277(14) 0.080(4) 0.008(6) 0.039(5) 0.163(11)
C40 0.163(11) 0.093(5) 0.251(13) 0.071(7) 0.123(10) 0.043(5)
C41 0.066(3) 0.161(8) 0.297(15) -0.135(9) 0.018(7) -0.015(5)
C42 0.134(7) 0.244(11) 0.099(4) 0.003(7) -0.024(4) 0.014(7)
C1' 0.0407(16) 0.0286(13) 0.0508(17) 0.0068(12) -0.0069(14) -0.0011(12)
C2' 0.0512(18) 0.0326(14) 0.0440(17) -0.0027(13) -0.0002(14) 0.0024(12)
C3' 0.0505(17) 0.0281(13) 0.0535(18) 0.0011(13) -0.0063(16) 0.0013(12)
C4' 0.0549(18) 0.0355(14) 0.0525(18) 0.0073(14) -0.0148(16) -0.0028(15)
C5' 0.0433(17) 0.0343(14) 0.0479(17) 0.0014(13) -0.0114(14) -0.0019(12)
C6' 0.0452(16) 0.0429(16) 0.0511(18) 0.0052(14) -0.0104(16) -0.0048(14)
C7' 0.0447(17) 0.0338(14) 0.0589(19) 0.0050(13) -0.0054(15) -0.0022(13)
C8' 0.058(2) 0.0422(17) 0.085(2) 0.0026(18) 0.009(2) -0.0120(16)
C9' 0.062(2) 0.0586(19) 0.071(2) 0.0045(19) 0.0200(19) -0.0112(17)
C10' 0.0466(18) 0.0497(17) 0.059(2) 0.0029(16) 0.0079(17) 0.0044(15)
C11' 0.0579(19) 0.0394(15) 0.064(2) -0.0006(15) -0.0076(18) -0.0054(15)
C12' 0.072(2) 0.0517(19) 0.057(2) -0.0062(17) -0.007(2) -0.0099(18)
C13' 0.102(3) 0.0390(17) 0.107(3) -0.001(2) 0.016(3) 0.0036(19)
C14' 0.088(3) 0.082(3) 0.064(2) -0.006(2) 0.016(2) -0.022(2)
C15' 0.113(3) 0.0535(19) 0.064(2) 0.0164(18) -0.033(2) -0.022(2)
